data_8107360
loop_
_publ_author_name
'Zhang, Shi-Lin'

_publ_section_title
;
 Crystal structure of
 bis{[(4-diethylamino-2-hydroxy-benzylidene)-hydrazinocarbonylmethyl]-trimethylammonium}
 tetrabromozincate, C32H54N8O4ZnBr4
;
_journal_issue 1
_journal_name_full 'Zeitschrift f\"ur Kristallographie - New Crystal Structures'
_journal_page_first 87
_journal_page_last 89
_journal_paper_doi 10.1515/ncrs-2022-0482
_journal_volume 238
_journal_year 2023
_chemical_formula_sum 'C32 H54 Br4 N8 O4 Zn'
_chemical_formula_weight 999.84
_space_group_crystal_system triclinic
_space_group_IT_number 2
_space_group_name_Hall '-P 1'
_space_group_name_H-M_alt 'P -1'
_atom_sites_solution_hydrogens geom
_cell_angle_alpha 82.36(2)
_cell_angle_beta 81.977(14)
_cell_angle_gamma 86.96(2)
_cell_formula_units_Z 2
_cell_length_a 8.250(5)
_cell_length_b 12.289(10)
_cell_length_c 20.954(14)
_cell_measurement_reflns_used 1078
_cell_measurement_temperature 150(2)
_cell_measurement_theta_max 21.55
_cell_measurement_theta_min 2.98
_cell_volume 2084(3)
_computing_structure_refinement 'SHELXL-2014/7 (Sheldrick, 2014)'
_diffrn_ambient_temperature 150(2)
_diffrn_measured_fraction_theta_full 0.998
_diffrn_measured_fraction_theta_max 0.996
_diffrn_measurement_device_type 'CCD area detector'
_diffrn_measurement_method 'phi and omega scans'
_diffrn_radiation_type MoK\a
_diffrn_radiation_wavelength 0.71073
_diffrn_reflns_av_R_equivalents 0.0730
_diffrn_reflns_av_unetI/netI 0.0846
_diffrn_reflns_Laue_measured_fraction_full 0.998
_diffrn_reflns_Laue_measured_fraction_max 0.996
_diffrn_reflns_limit_h_max 11
_diffrn_reflns_limit_h_min -10
_diffrn_reflns_limit_k_max 16
_diffrn_reflns_limit_k_min -16
_diffrn_reflns_limit_l_max 27
_diffrn_reflns_limit_l_min -26
_diffrn_reflns_number 33142
_diffrn_reflns_point_group_measured_fraction_full 0.998
_diffrn_reflns_point_group_measured_fraction_max 0.996
_diffrn_reflns_theta_full 25.242
_diffrn_reflns_theta_max 28.336
_diffrn_reflns_theta_min 2.424
_exptl_absorpt_coefficient_mu 4.468
_exptl_absorpt_correction_T_max 0.806
_exptl_absorpt_correction_T_min 0.402
_exptl_absorpt_correction_type multi-scan
_exptl_absorpt_process_details sadabs
_exptl_crystal_colour colorless
_exptl_crystal_density_diffrn 1.594
_exptl_crystal_description needle
_exptl_crystal_F_000 1008
_exptl_crystal_size_max 0.250
_exptl_crystal_size_mid 0.070
_exptl_crystal_size_min 0.050
_refine_diff_density_max 0.916
_refine_diff_density_min -1.615
_refine_diff_density_rms 0.140
_refine_ls_extinction_coef .
_refine_ls_extinction_method none
_refine_ls_goodness_of_fit_ref 1.021
_refine_ls_hydrogen_treatment constr
_refine_ls_matrix_type full
_refine_ls_number_parameters 454
_refine_ls_number_reflns 10337
_refine_ls_number_restraints 0
_refine_ls_restrained_S_all 1.021
_refine_ls_R_factor_all 0.0962
_refine_ls_R_factor_gt 0.0525
_refine_ls_shift/su_max 0.001
_refine_ls_shift/su_mean 0.000
_refine_ls_structure_factor_coef Fsqd
_refine_ls_weighting_details 'w=1/[\s^2^(Fo^2^)+(0.0547P)^2^+4.7888P] where P=(Fo^2^+2Fc^2^)/3'
_refine_ls_weighting_scheme calc
_refine_ls_wR_factor_gt 0.1205
_refine_ls_wR_factor_ref 0.1419
_reflns_Friedel_coverage 0.000
_reflns_Friedel_fraction_full .
_reflns_Friedel_fraction_max .
_reflns_number_gt 6821
_reflns_number_total 10337
_reflns_threshold_expression 'I > 2\s(I)'
_cod_data_source_file suppl_j_ncrs-2022-0482_suppl.cif
_cod_data_source_block 1
_cod_original_cell_volume 2084(2)
_cod_database_code 8107360
_shelx_space_group_comment
;
The symmetry employed for this shelxl refinement is uniquely defined
by the following loop, which should always be used as a source of
symmetry information in preference to the above space-group names.
They are only intended as comments.
;
_shelx_estimated_absorpt_t_min 0.401
_shelx_estimated_absorpt_t_max 0.807

loop_
_space_group_symop_operation_xyz
'x, y, z'
'-x, -y, -z'

loop_
_atom_site_label
_atom_site_type_symbol
_atom_site_fract_x
_atom_site_fract_y
_atom_site_fract_z
_atom_site_U_iso_or_equiv
_atom_site_adp_type
_atom_site_occupancy
_atom_site_site_symmetry_order
_atom_site_calc_flag
_atom_site_refinement_flags_posn
_atom_site_refinement_flags_adp
_atom_site_refinement_flags_occupancy
_atom_site_disorder_assembly
_atom_site_disorder_group
Zn1 Zn 0.21440(7) 0.72753(4) 0.06676(3) 0.01932(14) Uani 1 1 d . . . . .
Br1 Br -0.06650(6) 0.77393(4) 0.11059(3) 0.02617(13) Uani 1 1 d . . . . .
Br2 Br 0.39786(7) 0.81167(5) 0.12371(3) 0.03355(15) Uani 1 1 d . . . . .
Br3 Br 0.25851(7) 0.53311(4) 0.08418(3) 0.03266(15) Uani 1 1 d . . . . .
Br4 Br 0.25951(7) 0.80480(5) -0.04349(3) 0.03553(15) Uani 1 1 d . . . . .
O1 O 0.5372(4) 0.1638(3) 0.29327(19) 0.0267(8) Uani 1 1 d . . . . .
H1 H 0.6280 0.1369 0.2781 0.040 Uiso 1 1 calc R U . . .
O2 O 0.9641(4) 0.1752(3) 0.18671(18) 0.0280(8) Uani 1 1 d . . . . .
O3 O 0.0875(5) 0.5359(3) 0.41382(19) 0.0366(10) Uani 1 1 d . . . . .
H3D H 0.1624 0.5362 0.3822 0.055 Uiso 1 1 calc R U . . .
O4 O 0.5441(5) 0.4958(3) 0.29756(19) 0.0362(10) Uani 1 1 d . . . . .
N1 N -0.0102(5) 0.0670(3) 0.3723(2) 0.0250(10) Uani 1 1 d . . . . .
N2 N 0.7218(5) 0.0322(3) 0.2252(2) 0.0208(9) Uani 1 1 d . . . . .
N3 N 0.8589(5) 0.0095(3) 0.1827(2) 0.0220(9) Uani 1 1 d . . . . .
H3 H 0.8757 -0.0554 0.1691 0.026 Uiso 1 1 calc R U . . .
N4 N 1.2331(5) 0.1313(3) 0.08634(19) 0.0173(8) Uani 1 1 d . . . . .
N5 N -0.4631(5) 0.6632(4) 0.4677(2) 0.0250(9) Uani 1 1 d . . . . .
N6 N 0.2367(6) 0.5965(4) 0.2951(2) 0.0284(10) Uani 1 1 d . . . . .
N7 N 0.3596(6) 0.5983(4) 0.2431(2) 0.0304(11) Uani 1 1 d . . . . .
H7 H 0.3417 0.6339 0.2053 0.036 Uiso 1 1 calc R U . . .
N8 N 0.7176(5) 0.4621(3) 0.1691(2) 0.0222(9) Uani 1 1 d . . . . .
C1 C -0.0912(8) 0.2650(5) 0.3529(3) 0.0407(15) Uani 1 1 d . . . . .
H1A H -0.0041 0.2775 0.3161 0.061 Uiso 1 1 calc R U . . .
H1B H -0.1098 0.3313 0.3747 0.061 Uiso 1 1 calc R U . . .
H1C H -0.1923 0.2481 0.3373 0.061 Uiso 1 1 calc R U . . .
C2 C -0.0406(6) 0.1695(4) 0.4006(3) 0.0264(12) Uani 1 1 d . . . . .
H2A H 0.0600 0.1881 0.4170 0.032 Uiso 1 1 calc R U . . .
H2B H -0.1280 0.1587 0.4381 0.032 Uiso 1 1 calc R U . . .
C3 C -0.1353(7) -0.0880(5) 0.4475(3) 0.0314(13) Uani 1 1 d . . . . .
H3A H -0.0353 -0.1347 0.4428 0.047 Uiso 1 1 calc R U . . .
H3B H -0.2312 -0.1342 0.4561 0.047 Uiso 1 1 calc R U . . .
H3C H -0.1337 -0.0454 0.4837 0.047 Uiso 1 1 calc R U . . .
C4 C -0.1439(6) -0.0104(5) 0.3854(3) 0.0284(12) Uani 1 1 d . . . . .
H4A H -0.1388 -0.0538 0.3485 0.034 Uiso 1 1 calc R U . . .
H4B H -0.2501 0.0313 0.3887 0.034 Uiso 1 1 calc R U . . .
C5 C 0.1411(6) 0.0391(4) 0.3409(2) 0.0217(10) Uani 1 1 d . . . . .
C6 C 0.2689(6) 0.1133(4) 0.3311(2) 0.0204(10) Uani 1 1 d . . . . .
H6 H 0.2495 0.1834 0.3457 0.025 Uiso 1 1 calc R U . . .
C7 C 0.4210(6) 0.0863(4) 0.3007(2) 0.0195(10) Uani 1 1 d . . . . .
C8 C 0.4562(6) -0.0161(4) 0.2761(2) 0.0196(10) Uani 1 1 d . . . . .
C9 C 0.3265(6) -0.0887(4) 0.2864(2) 0.0213(10) Uani 1 1 d . . . . .
H9 H 0.3452 -0.1581 0.2709 0.026 Uiso 1 1 calc R U . . .
C10 C 0.1737(6) -0.0641(4) 0.3176(2) 0.0242(11) Uani 1 1 d . . . . .
H10 H 0.0900 -0.1161 0.3235 0.029 Uiso 1 1 calc R U . . .
C11 C 0.6077(6) -0.0388(4) 0.2375(2) 0.0185(10) Uani 1 1 d . . . . .
H11 H 0.6250 -0.1071 0.2205 0.022 Uiso 1 1 calc R U . . .
C12 C 0.9676(6) 0.0906(4) 0.1627(2) 0.0218(10) Uani 1 1 d . . . . .
C13 C 1.0858(6) 0.0615(4) 0.1048(2) 0.0219(11) Uani 1 1 d . . . . .
H13A H 1.1242 -0.0159 0.1143 0.026 Uiso 1 1 calc R U . . .
H13B H 1.0253 0.0664 0.0669 0.026 Uiso 1 1 calc R U . . .
C14 C 1.3337(7) 0.1205(5) 0.1416(3) 0.0291(12) Uani 1 1 d . . . . .
H14A H 1.2718 0.1527 0.1784 0.044 Uiso 1 1 calc R U . . .
H14B H 1.4359 0.1592 0.1276 0.044 Uiso 1 1 calc R U . . .
H14C H 1.3588 0.0427 0.1549 0.044 Uiso 1 1 calc R U . . .
C15 C 1.1887(7) 0.2492(4) 0.0670(3) 0.0273(12) Uani 1 1 d . . . . .
H15A H 1.1169 0.2548 0.0331 0.041 Uiso 1 1 calc R U . . .
H15B H 1.2884 0.2894 0.0503 0.041 Uiso 1 1 calc R U . . .
H15C H 1.1316 0.2808 0.1049 0.041 Uiso 1 1 calc R U . . .
C16 C 1.3327(6) 0.0896(4) 0.0285(2) 0.0233(11) Uani 1 1 d . . . . .
H16A H 1.3644 0.0122 0.0397 0.035 Uiso 1 1 calc R U . . .
H16B H 1.4312 0.1326 0.0156 0.035 Uiso 1 1 calc R U . . .
H16C H 1.2674 0.0967 -0.0076 0.035 Uiso 1 1 calc R U . . .
C17 C -0.6021(7) 0.8499(5) 0.4551(3) 0.0363(14) Uani 1 1 d . . . . .
H17A H -0.5126 0.8807 0.4232 0.054 Uiso 1 1 calc R U . . .
H17B H -0.5825 0.8610 0.4988 0.054 Uiso 1 1 calc R U . . .
H17C H -0.7060 0.8868 0.4458 0.054 Uiso 1 1 calc R U . . .
C18 C -0.6102(7) 0.7278(5) 0.4513(3) 0.0323(13) Uani 1 1 d . . . . .
H18A H -0.7062 0.6989 0.4813 0.039 Uiso 1 1 calc R U . . .
H18B H -0.6274 0.7176 0.4067 0.039 Uiso 1 1 calc R U . . .
C19 C -0.3811(8) 0.6825(5) 0.5763(3) 0.0356(14) Uani 1 1 d . . . . .
H19A H -0.2688 0.6972 0.5558 0.053 Uiso 1 1 calc R U . . .
H19B H -0.3788 0.6425 0.6199 0.053 Uiso 1 1 calc R U . . .
H19C H -0.4432 0.7522 0.5795 0.053 Uiso 1 1 calc R U . . .
C20 C -0.4616(7) 0.6143(4) 0.5357(3) 0.0264(11) Uani 1 1 d . . . . .
H20A H -0.4039 0.5416 0.5362 0.032 Uiso 1 1 calc R U . . .
H20B H -0.5760 0.6023 0.5561 0.032 Uiso 1 1 calc R U . . .
C21 C -0.3253(6) 0.6589(4) 0.4231(2) 0.0216(10) Uani 1 1 d . . . . .
C22 C -0.1836(6) 0.5995(4) 0.4394(3) 0.0249(11) Uani 1 1 d . . . . .
H22 H -0.1831 0.5620 0.4820 0.030 Uiso 1 1 calc R U . . .
C23 C -0.0450(6) 0.5947(4) 0.3945(2) 0.0225(11) Uani 1 1 d . . . . .
C24 C -0.0398(6) 0.6510(4) 0.3309(2) 0.0233(11) Uani 1 1 d . . . . .
C25 C -0.1822(6) 0.7094(4) 0.3156(3) 0.0251(11) Uani 1 1 d . . . . .
H25 H -0.1830 0.7471 0.2730 0.030 Uiso 1 1 calc R U . . .
C26 C -0.3204(7) 0.7145(4) 0.3596(3) 0.0260(11) Uani 1 1 d . . . . .
H26 H -0.4141 0.7559 0.3472 0.031 Uiso 1 1 calc R U . . .
C27 C 0.1022(7) 0.6477(4) 0.2825(3) 0.0277(12) Uani 1 1 d . . . . .
H27 H 0.0965 0.6844 0.2400 0.033 Uiso 1 1 calc R U . . .
C28 C 0.5057(6) 0.5472(4) 0.2485(3) 0.0242(11) Uani 1 1 d . . . . .
C29 C 0.6173(7) 0.5630(4) 0.1842(3) 0.0255(11) Uani 1 1 d . . . . .
H29A H 0.5497 0.5859 0.1489 0.031 Uiso 1 1 calc R U . . .
H29B H 0.6920 0.6231 0.1850 0.031 Uiso 1 1 calc R U . . .
C30 C 0.6138(8) 0.3637(5) 0.1810(3) 0.0380(15) Uani 1 1 d . . . . .
H30A H 0.5755 0.3478 0.2276 0.057 Uiso 1 1 calc R U . . .
H30B H 0.6784 0.3004 0.1661 0.057 Uiso 1 1 calc R U . . .
H30C H 0.5193 0.3782 0.1571 0.057 Uiso 1 1 calc R U . . .
C31 C 0.8577(7) 0.4452(5) 0.2087(3) 0.0380(14) Uani 1 1 d . . . . .
H31A H 0.9348 0.5044 0.1947 0.057 Uiso 1 1 calc R U . . .
H31B H 0.9141 0.3744 0.2025 0.057 Uiso 1 1 calc R U . . .
H31C H 0.8155 0.4456 0.2548 0.057 Uiso 1 1 calc R U . . .
C32 C 0.7876(7) 0.4790(5) 0.0980(3) 0.0297(12) Uani 1 1 d . . . . .
H32A H 0.6983 0.4841 0.0713 0.044 Uiso 1 1 calc R U . . .
H32B H 0.8617 0.4167 0.0879 0.044 Uiso 1 1 calc R U . . .
H32C H 0.8482 0.5470 0.0886 0.044 Uiso 1 1 calc R U . . .

loop_
_atom_site_aniso_label
_atom_site_aniso_U_11
_atom_site_aniso_U_22
_atom_site_aniso_U_33
_atom_site_aniso_U_23
_atom_site_aniso_U_13
_atom_site_aniso_U_12
Zn1 0.0204(3) 0.0179(3) 0.0195(3) -0.0024(2) -0.0016(2) -0.0018(2)
Br1 0.0235(3) 0.0243(3) 0.0296(3) -0.0060(2) 0.0029(2) -0.0017(2)
Br2 0.0410(3) 0.0287(3) 0.0321(3) -0.0023(2) -0.0093(3) -0.0037(2)
Br3 0.0361(3) 0.0180(3) 0.0449(4) -0.0061(2) -0.0074(3) 0.0002(2)
Br4 0.0298(3) 0.0492(4) 0.0272(3) -0.0014(3) -0.0040(2) -0.0070(3)
O1 0.0248(19) 0.0199(18) 0.033(2) -0.0062(16) 0.0075(16) -0.0070(15)
O2 0.0237(19) 0.0251(19) 0.035(2) -0.0137(16) 0.0064(16) -0.0018(16)
O3 0.031(2) 0.047(3) 0.024(2) 0.0087(18) 0.0040(17) 0.0127(19)
O4 0.037(2) 0.041(2) 0.024(2) 0.0068(18) 0.0010(18) 0.0104(19)
N1 0.021(2) 0.024(2) 0.028(2) -0.0034(18) 0.0055(18) -0.0018(18)
N2 0.020(2) 0.023(2) 0.018(2) -0.0020(17) 0.0029(16) -0.0001(17)
N3 0.019(2) 0.019(2) 0.026(2) -0.0038(17) 0.0050(17) -0.0004(17)
N4 0.0171(19) 0.0163(19) 0.018(2) -0.0010(16) -0.0008(16) -0.0019(16)
N5 0.022(2) 0.028(2) 0.024(2) -0.0044(18) 0.0042(18) -0.0038(19)
N6 0.030(2) 0.033(3) 0.019(2) -0.0002(19) 0.0050(19) 0.003(2)
N7 0.032(3) 0.038(3) 0.014(2) 0.0079(19) 0.0071(19) 0.004(2)
N8 0.026(2) 0.017(2) 0.021(2) 0.0006(17) 0.0003(18) 0.0027(17)
C1 0.040(3) 0.034(3) 0.046(4) -0.003(3) -0.004(3) 0.008(3)
C2 0.023(3) 0.029(3) 0.026(3) -0.006(2) 0.006(2) -0.006(2)
C3 0.027(3) 0.034(3) 0.032(3) 0.000(2) -0.002(2) -0.012(2)
C4 0.020(3) 0.034(3) 0.031(3) -0.002(2) -0.003(2) -0.004(2)
C5 0.025(3) 0.026(3) 0.013(2) 0.0003(19) -0.002(2) -0.002(2)
C6 0.021(2) 0.015(2) 0.022(3) -0.0008(19) 0.005(2) -0.0033(19)
C7 0.024(2) 0.018(2) 0.015(2) 0.0014(18) 0.0004(19) -0.006(2)
C8 0.023(2) 0.017(2) 0.018(3) 0.0000(19) -0.0029(19) -0.001(2)
C9 0.027(3) 0.018(2) 0.020(3) -0.0051(19) -0.003(2) -0.003(2)
C10 0.022(3) 0.028(3) 0.022(3) -0.003(2) 0.001(2) -0.008(2)
C11 0.023(2) 0.016(2) 0.017(3) -0.0016(18) -0.0049(19) 0.002(2)
C12 0.017(2) 0.026(3) 0.023(3) -0.005(2) -0.0004(19) 0.003(2)
C13 0.019(2) 0.021(2) 0.025(3) -0.006(2) 0.005(2) -0.005(2)
C14 0.027(3) 0.041(3) 0.021(3) -0.006(2) -0.008(2) 0.000(2)
C15 0.035(3) 0.015(2) 0.030(3) 0.002(2) -0.004(2) -0.005(2)
C16 0.021(2) 0.026(3) 0.019(3) -0.001(2) 0.006(2) -0.003(2)
C17 0.032(3) 0.046(4) 0.030(3) -0.007(3) -0.001(2) 0.007(3)
C18 0.021(3) 0.046(3) 0.029(3) -0.006(3) 0.003(2) -0.002(3)
C19 0.051(4) 0.029(3) 0.027(3) -0.004(2) -0.004(3) -0.006(3)
C20 0.031(3) 0.023(3) 0.023(3) -0.002(2) 0.006(2) -0.006(2)
C21 0.023(3) 0.021(2) 0.021(3) -0.006(2) 0.002(2) -0.006(2)
C22 0.034(3) 0.022(3) 0.017(3) 0.002(2) 0.001(2) -0.001(2)
C23 0.026(3) 0.022(3) 0.018(3) 0.001(2) -0.004(2) 0.003(2)
C24 0.025(3) 0.023(3) 0.021(3) -0.003(2) 0.000(2) 0.002(2)
C25 0.029(3) 0.028(3) 0.016(3) 0.000(2) 0.000(2) 0.001(2)
C26 0.027(3) 0.028(3) 0.023(3) -0.007(2) -0.003(2) 0.007(2)
C27 0.031(3) 0.032(3) 0.017(3) 0.005(2) -0.001(2) -0.001(2)
C28 0.023(3) 0.019(2) 0.028(3) -0.003(2) 0.004(2) -0.001(2)
C29 0.032(3) 0.016(2) 0.025(3) 0.002(2) 0.003(2) 0.002(2)
C30 0.044(4) 0.023(3) 0.042(4) -0.001(3) 0.011(3) -0.008(3)
C31 0.033(3) 0.040(3) 0.038(4) 0.000(3) -0.004(3) 0.011(3)
C32 0.031(3) 0.029(3) 0.027(3) -0.006(2) 0.005(2) -0.004(2)

loop_
_atom_type_symbol
_atom_type_description
_atom_type_scat_dispersion_real
_atom_type_scat_dispersion_imag
_atom_type_scat_source
C C 0.0033 0.0016 'International Tables Vol C Tables 4.2.6.8 and 6.1.1.4'
H H 0.0000 0.0000 'International Tables Vol C Tables 4.2.6.8 and 6.1.1.4'
N N 0.0061 0.0033 'International Tables Vol C Tables 4.2.6.8 and 6.1.1.4'
O O 0.0106 0.0060 'International Tables Vol C Tables 4.2.6.8 and 6.1.1.4'
Br Br -0.2901 2.4595 'International Tables Vol C Tables 4.2.6.8 and 6.1.1.4'
Zn Zn 0.2839 1.4301 'International Tables Vol C Tables 4.2.6.8 and 6.1.1.4'

loop_
_geom_angle_atom_site_label_1
_geom_angle_atom_site_label_2
_geom_angle_atom_site_label_3
_geom_angle
_geom_angle_site_symmetry_1
_geom_angle_site_symmetry_3
Br4 Zn1 Br3 114.34(4) . .
Br4 Zn1 Br2 107.48(5) . .
Br3 Zn1 Br2 108.79(5) . .
Br4 Zn1 Br1 108.32(4) . .
Br3 Zn1 Br1 109.09(4) . .
Br2 Zn1 Br1 108.68(5) . .
C7 O1 H1 109.5 . .
C23 O3 H3D 109.5 . .
C5 N1 C2 121.8(4) . .
C5 N1 C4 121.4(4) . .
C2 N1 C4 116.4(4) . .
C11 N2 N3 118.0(4) . .
C12 N3 N2 117.9(4) . .
C12 N3 H3 121.1 . .
N2 N3 H3 121.1 . .
C15 N4 C16 107.4(4) . .
C15 N4 C13 112.6(4) . .
C16 N4 C13 107.3(4) . .
C15 N4 C14 110.2(4) . .
C16 N4 C14 109.3(4) . .
C13 N4 C14 109.8(4) . .
C21 N5 C18 121.1(5) . .
C21 N5 C20 120.8(4) . .
C18 N5 C20 117.7(4) . .
C27 N6 N7 114.9(4) . .
C28 N7 N6 121.8(4) . .
C28 N7 H7 119.1 . .
N6 N7 H7 119.1 . .
C30 N8 C29 110.7(4) . .
C30 N8 C31 110.7(4) . .
C29 N8 C31 110.3(4) . .
C30 N8 C32 108.6(4) . .
C29 N8 C32 108.1(4) . .
C31 N8 C32 108.3(4) . .
C2 C1 H1A 109.5 . .
C2 C1 H1B 109.5 . .
H1A C1 H1B 109.5 . .
C2 C1 H1C 109.5 . .
H1A C1 H1C 109.5 . .
H1B C1 H1C 109.5 . .
N1 C2 C1 113.3(5) . .
N1 C2 H2A 108.9 . .
C1 C2 H2A 108.9 . .
N1 C2 H2B 108.9 . .
C1 C2 H2B 108.9 . .
H2A C2 H2B 107.7 . .
C4 C3 H3A 109.5 . .
C4 C3 H3B 109.5 . .
H3A C3 H3B 109.5 . .
C4 C3 H3C 109.5 . .
H3A C3 H3C 109.5 . .
H3B C3 H3C 109.5 . .
N1 C4 C3 112.2(4) . .
N1 C4 H4A 109.2 . .
C3 C4 H4A 109.2 . .
N1 C4 H4B 109.2 . .
C3 C4 H4B 109.2 . .
H4A C4 H4B 107.9 . .
N1 C5 C6 120.3(5) . .
N1 C5 C10 121.8(4) . .
C6 C5 C10 117.9(5) . .
C7 C6 C5 121.1(4) . .
C7 C6 H6 119.5 . .
C5 C6 H6 119.5 . .
O1 C7 C6 116.9(4) . .
O1 C7 C8 121.1(4) . .
C6 C7 C8 122.1(4) . .
C9 C8 C7 115.8(4) . .
C9 C8 C11 121.9(4) . .
C7 C8 C11 122.0(4) . .
C10 C9 C8 123.2(5) . .
C10 C9 H9 118.4 . .
C8 C9 H9 118.4 . .
C9 C10 C5 119.9(5) . .
C9 C10 H10 120.0 . .
C5 C10 H10 120.0 . .
N2 C11 C8 120.9(4) . .
N2 C11 H11 119.5 . .
C8 C11 H11 119.5 . .
O2 C12 N3 123.9(5) . .
O2 C12 C13 125.8(5) . .
N3 C12 C13 110.3(4) . .
N4 C13 C12 115.9(4) . .
N4 C13 H13A 108.3 . .
C12 C13 H13A 108.3 . .
N4 C13 H13B 108.3 . .
C12 C13 H13B 108.3 . .
H13A C13 H13B 107.4 . .
N4 C14 H14A 109.5 . .
N4 C14 H14B 109.5 . .
H14A C14 H14B 109.5 . .
N4 C14 H14C 109.5 . .
H14A C14 H14C 109.5 . .
H14B C14 H14C 109.5 . .
N4 C15 H15A 109.5 . .
N4 C15 H15B 109.5 . .
H15A C15 H15B 109.5 . .
N4 C15 H15C 109.5 . .
H15A C15 H15C 109.5 . .
H15B C15 H15C 109.5 . .
N4 C16 H16A 109.5 . .
N4 C16 H16B 109.5 . .
H16A C16 H16B 109.5 . .
N4 C16 H16C 109.5 . .
H16A C16 H16C 109.5 . .
H16B C16 H16C 109.5 . .
C18 C17 H17A 109.5 . .
C18 C17 H17B 109.5 . .
H17A C17 H17B 109.5 . .
C18 C17 H17C 109.5 . .
H17A C17 H17C 109.5 . .
H17B C17 H17C 109.5 . .
N5 C18 C17 114.1(5) . .
N5 C18 H18A 108.7 . .
C17 C18 H18A 108.7 . .
N5 C18 H18B 108.7 . .
C17 C18 H18B 108.7 . .
H18A C18 H18B 107.6 . .
C20 C19 H19A 109.5 . .
C20 C19 H19B 109.5 . .
H19A C19 H19B 109.5 . .
C20 C19 H19C 109.5 . .
H19A C19 H19C 109.5 . .
H19B C19 H19C 109.5 . .
N5 C20 C19 114.5(4) . .
N5 C20 H20A 108.6 . .
C19 C20 H20A 108.6 . .
N5 C20 H20B 108.6 . .
C19 C20 H20B 108.6 . .
H20A C20 H20B 107.6 . .
N5 C21 C22 121.0(5) . .
N5 C21 C26 121.3(5) . .
C22 C21 C26 117.7(5) . .
C23 C22 C21 121.2(5) . .
C23 C22 H22 119.4 . .
C21 C22 H22 119.4 . .
O3 C23 C22 117.8(5) . .
O3 C23 C24 121.0(5) . .
C22 C23 C24 121.2(5) . .
C25 C24 C23 116.8(5) . .
C25 C24 C27 120.2(5) . .
C23 C24 C27 122.9(5) . .
C26 C25 C24 122.5(5) . .
C26 C25 H25 118.7 . .
C24 C25 H25 118.7 . .
C25 C26 C21 120.7(5) . .
C25 C26 H26 119.7 . .
C21 C26 H26 119.7 . .
N6 C27 C24 122.0(5) . .
N6 C27 H27 119.0 . .
C24 C27 H27 119.0 . .
O4 C28 N7 125.0(5) . .
O4 C28 C29 124.3(5) . .
N7 C28 C29 110.7(5) . .
N8 C29 C28 113.7(4) . .
N8 C29 H29A 108.8 . .
C28 C29 H29A 108.8 . .
N8 C29 H29B 108.8 . .
C28 C29 H29B 108.8 . .
H29A C29 H29B 107.7 . .
N8 C30 H30A 109.5 . .
N8 C30 H30B 109.5 . .
H30A C30 H30B 109.5 . .
N8 C30 H30C 109.5 . .
H30A C30 H30C 109.5 . .
H30B C30 H30C 109.5 . .
N8 C31 H31A 109.5 . .
N8 C31 H31B 109.5 . .
H31A C31 H31B 109.5 . .
N8 C31 H31C 109.5 . .
H31A C31 H31C 109.5 . .
H31B C31 H31C 109.5 . .
N8 C32 H32A 109.5 . .
N8 C32 H32B 109.5 . .
H32A C32 H32B 109.5 . .
N8 C32 H32C 109.5 . .
H32A C32 H32C 109.5 . .
H32B C32 H32C 109.5 . .

loop_
_geom_bond_atom_site_label_1
_geom_bond_atom_site_label_2
_geom_bond_distance
_geom_bond_site_symmetry_2
Zn1 Br4 2.3644(17) .
Zn1 Br3 2.385(2) .
Zn1 Br2 2.4048(13) .
Zn1 Br1 2.4381(14) .
O1 C7 1.366(6) .
O1 H1 0.8400 .
O2 C12 1.211(6) .
O3 C23 1.357(6) .
O3 H3D 0.8400 .
O4 C28 1.205(6) .
N1 C5 1.376(6) .
N1 C2 1.457(7) .
N1 C4 1.468(6) .
N2 C11 1.294(6) .
N2 N3 1.379(6) .
N3 C12 1.361(6) .
N3 H3 0.8800 .
N4 C15 1.492(6) .
N4 C16 1.500(6) .
N4 C13 1.501(6) .
N4 C14 1.504(6) .
N5 C21 1.371(6) .
N5 C18 1.471(7) .
N5 C20 1.473(7) .
N6 C27 1.288(7) .
N6 N7 1.381(6) .
N7 C28 1.341(7) .
N7 H7 0.8800 .
N8 C30 1.493(7) .
N8 C29 1.498(6) .
N8 C31 1.506(7) .
N8 C32 1.512(7) .
C1 C2 1.517(8) .
C1 H1A 0.9800 .
C1 H1B 0.9800 .
C1 H1C 0.9800 .
C2 H2A 0.9900 .
C2 H2B 0.9900 .
C3 C4 1.515(8) .
C3 H3A 0.9800 .
C3 H3B 0.9800 .
C3 H3C 0.9800 .
C4 H4A 0.9900 .
C4 H4B 0.9900 .
C5 C6 1.406(7) .
C5 C10 1.418(7) .
C6 C7 1.371(7) .
C6 H6 0.9500 .
C7 C8 1.423(7) .
C8 C9 1.405(7) .
C8 C11 1.427(7) .
C9 C10 1.375(7) .
C9 H9 0.9500 .
C10 H10 0.9500 .
C11 H11 0.9500 .
C12 C13 1.515(7) .
C13 H13A 0.9900 .
C13 H13B 0.9900 .
C14 H14A 0.9800 .
C14 H14B 0.9800 .
C14 H14C 0.9800 .
C15 H15A 0.9800 .
C15 H15B 0.9800 .
C15 H15C 0.9800 .
C16 H16A 0.9800 .
C16 H16B 0.9800 .
C16 H16C 0.9800 .
C17 C18 1.518(8) .
C17 H17A 0.9800 .
C17 H17B 0.9800 .
C17 H17C 0.9800 .
C18 H18A 0.9900 .
C18 H18B 0.9900 .
C19 C20 1.507(8) .
C19 H19A 0.9800 .
C19 H19B 0.9800 .
C19 H19C 0.9800 .
C20 H20A 0.9900 .
C20 H20B 0.9900 .
C21 C22 1.403(7) .
C21 C26 1.410(7) .
C22 C23 1.379(7) .
C22 H22 0.9500 .
C23 C24 1.414(7) .
C24 C25 1.398(7) .
C24 C27 1.441(7) .
C25 C26 1.367(7) .
C25 H25 0.9500 .
C26 H26 0.9500 .
C27 H27 0.9500 .
C28 C29 1.519(7) .
C29 H29A 0.9900 .
C29 H29B 0.9900 .
C30 H30A 0.9800 .
C30 H30B 0.9800 .
C30 H30C 0.9800 .
C31 H31A 0.9800 .
C31 H31B 0.9800 .
C31 H31C 0.9800 .
C32 H32A 0.9800 .
C32 H32B 0.9800 .
C32 H32C 0.9800 .

loop_
_geom_hbond_atom_site_label_D
_geom_hbond_atom_site_label_H
_geom_hbond_atom_site_label_A
_geom_hbond_distance_DH
_geom_hbond_distance_HA
_geom_hbond_distance_DA
_geom_hbond_angle_DHA
_geom_hbond_site_symmetry_A
O1 H1 N2 0.84 1.88 2.591(5) 142.1 .
O3 H3D N6 0.84 1.91 2.646(6) 146.4 .
N3 H3 Br1 0.88 2.56 3.429(5) 170.5 1_645
N7 H7 Br2 0.88 2.61 3.369(5) 145.4 .

loop_
_geom_torsion_atom_site_label_1
_geom_torsion_atom_site_label_2
_geom_torsion_atom_site_label_3
_geom_torsion_atom_site_label_4
_geom_torsion
_geom_torsion_site_symmetry_1
_geom_torsion_site_symmetry_2
_geom_torsion_site_symmetry_3
_geom_torsion_site_symmetry_4
C11 N2 N3 C12 170.8(4) . . . .
C27 N6 N7 C28 -179.0(5) . . . .
C5 N1 C2 C1 87.9(6) . . . .
C4 N1 C2 C1 -98.8(6) . . . .
C5 N1 C4 C3 84.7(6) . . . .
C2 N1 C4 C3 -88.6(6) . . . .
C2 N1 C5 C6 -4.7(7) . . . .
C4 N1 C5 C6 -177.7(5) . . . .
C2 N1 C5 C10 175.4(5) . . . .
C4 N1 C5 C10 2.4(7) . . . .
N1 C5 C6 C7 179.1(5) . . . .
C10 C5 C6 C7 -1.0(7) . . . .
C5 C6 C7 O1 179.9(4) . . . .
C5 C6 C7 C8 1.8(8) . . . .
O1 C7 C8 C9 -179.5(4) . . . .
C6 C7 C8 C9 -1.5(7) . . . .
O1 C7 C8 C11 -6.0(7) . . . .
C6 C7 C8 C11 172.0(5) . . . .
C7 C8 C9 C10 0.5(7) . . . .
C11 C8 C9 C10 -173.0(5) . . . .
C8 C9 C10 C5 0.3(8) . . . .
N1 C5 C10 C9 179.8(5) . . . .
C6 C5 C10 C9 0.0(7) . . . .
N3 N2 C11 C8 -174.1(4) . . . .
C9 C8 C11 N2 175.5(5) . . . .
C7 C8 C11 N2 2.4(7) . . . .
N2 N3 C12 O2 11.3(8) . . . .
N2 N3 C12 C13 -166.2(4) . . . .
C15 N4 C13 C12 -61.7(6) . . . .
C16 N4 C13 C12 -179.8(4) . . . .
C14 N4 C13 C12 61.5(5) . . . .
O2 C12 C13 N4 15.0(8) . . . .
N3 C12 C13 N4 -167.7(4) . . . .
C21 N5 C18 C17 -80.5(6) . . . .
C20 N5 C18 C17 92.3(6) . . . .
C21 N5 C20 C19 77.8(6) . . . .
C18 N5 C20 C19 -95.0(6) . . . .
C18 N5 C21 C22 178.3(5) . . . .
C20 N5 C21 C22 5.8(7) . . . .
C18 N5 C21 C26 -1.2(7) . . . .
C20 N5 C21 C26 -173.7(4) . . . .
N5 C21 C22 C23 179.7(5) . . . .
C26 C21 C22 C23 -0.8(7) . . . .
C21 C22 C23 O3 179.9(5) . . . .
C21 C22 C23 C24 1.1(8) . . . .
O3 C23 C24 C25 -179.9(5) . . . .
C22 C23 C24 C25 -1.2(8) . . . .
O3 C23 C24 C27 1.6(8) . . . .
C22 C23 C24 C27 -179.7(5) . . . .
C23 C24 C25 C26 1.1(8) . . . .
C27 C24 C25 C26 179.5(5) . . . .
C24 C25 C26 C21 -0.7(8) . . . .
N5 C21 C26 C25 -180.0(5) . . . .
C22 C21 C26 C25 0.5(7) . . . .
N7 N6 C27 C24 178.1(5) . . . .
C25 C24 C27 N6 178.6(5) . . . .
C23 C24 C27 N6 -3.0(8) . . . .
N6 N7 C28 O4 0.2(9) . . . .
N6 N7 C28 C29 -179.7(4) . . . .
C30 N8 C29 C28 46.6(6) . . . .
C31 N8 C29 C28 -76.3(6) . . . .
C32 N8 C29 C28 165.4(4) . . . .
O4 C28 C29 N8 40.3(7) . . . .
N7 C28 C29 N8 -139.8(5) . . . .
